data_7003996
loop_
_publ_author_name
'Pritchard, Ruth'
'Barrett, Simon A.'
'Kilner, Colin A.'
'Halcrow, Malcolm A.'

_publ_section_title
;
 The influence of ligand conformation on the thermal spin transitions
 in iron(iii) saltrien complexes
;
_journal_issue 24
_journal_name_full 'Dalton Transactions'
_journal_page_first 3159
_journal_page_last 3168
_journal_paper_doi 10.1039/b801892h
_journal_year 2008
_chemical_formula_moiety 'C28 H40 Fe N4 O2, NO3, C2 H4 Cl2'
_chemical_formula_sum 'C30 H44 Cl2 Fe N5 O5'
_chemical_formula_weight 681.45
_chemical_name_common
;
(1,8-Bis(5-tert-butylsalicylaldiminato)-3,6-
diazaoctane)iron(iii) nitrate 1,2-dichloroethane solvate
;
_chemical_name_systematic
;
[1,8-Bis(5-tert-butylsalicylaldiminato)-3,6-diazaoctane]iron(III)
nitrate 1,2-dichloroethane solvate
;
_space_group_IT_number 14
_symmetry_cell_setting monoclinic
_symmetry_space_group_name_Hall '-P 2ybc'
_symmetry_space_group_name_H-M 'P 1 21/c 1'
_atom_sites_solution_hydrogens geom
_atom_sites_solution_primary direct
_atom_sites_solution_secondary difmap
_audit_creation_method SHELXL-97
_cell_angle_alpha 90.00
_cell_angle_beta 90.7226(19)
_cell_angle_gamma 90.00
_cell_formula_units_Z 4
_cell_length_a 16.1177(7)
_cell_length_b 21.6263(10)
_cell_length_c 9.8296(7)
_cell_measurement_reflns_used 39440
_cell_measurement_temperature 100(2)
_cell_measurement_theta_max 28.05
_cell_measurement_theta_min 2.27
_cell_volume 3426.0(3)
_computing_cell_refinement 'APEX 2 software, Bruker Nonius 2004'
_computing_data_collection 'APEX 2 software, Bruker Nonius 2004'
_computing_data_reduction 'SAINT, Bruker Nonius 2004'
_computing_molecular_graphics 'ORTEX (McArdle, 1995)'
_computing_publication_material 'local program'
_computing_structure_refinement 'SHELXL-97 (Sheldrick, 1997)'
_computing_structure_solution 'SHELXS-97 (Sheldrick, 1990)'
_diffrn_ambient_temperature 100(2)
_diffrn_detector_area_resol_mean '120 microns'
_diffrn_measured_fraction_theta_full 0.995
_diffrn_measured_fraction_theta_max 0.995
_diffrn_measurement_device_type 'Bruker X8 Apex diffractometer'
_diffrn_measurement_method 'Rotation images'
_diffrn_radiation_monochromator graphite
_diffrn_radiation_source 'rotating anode'
_diffrn_radiation_type MoK\a
_diffrn_radiation_wavelength 0.71073
_diffrn_reflns_av_R_equivalents 0.0253
_diffrn_reflns_av_sigmaI/netI 0.0231
_diffrn_reflns_limit_h_max 21
_diffrn_reflns_limit_h_min -21
_diffrn_reflns_limit_k_max 28
_diffrn_reflns_limit_k_min -28
_diffrn_reflns_limit_l_max 13
_diffrn_reflns_limit_l_min -12
_diffrn_reflns_number 39440
_diffrn_reflns_theta_full 28.05
_diffrn_reflns_theta_max 28.05
_diffrn_reflns_theta_min 2.27
_exptl_absorpt_coefficient_mu 0.640
_exptl_absorpt_correction_T_max 1.065
_exptl_absorpt_correction_T_min 0.832
_exptl_absorpt_correction_type multi-scan
_exptl_absorpt_process_details
;
Sheldrick, G. M. (2002). SADABS v. 2.03. University of
G/ottingen, Germany.
;
_exptl_crystal_colour 'Dark purple'
_exptl_crystal_density_diffrn 1.321
_exptl_crystal_density_method 'not measured'
_exptl_crystal_description Plate
_exptl_crystal_F_000 1436
_exptl_crystal_size_max 0.40
_exptl_crystal_size_mid 0.22
_exptl_crystal_size_min 0.03
_refine_diff_density_max 0.650
_refine_diff_density_min -0.530
_refine_diff_density_rms 0.057
_refine_ls_extinction_method none
_refine_ls_goodness_of_fit_ref 1.034
_refine_ls_hydrogen_treatment constr
_refine_ls_matrix_type full
_refine_ls_number_parameters 411
_refine_ls_number_reflns 8261
_refine_ls_number_restraints 12
_refine_ls_restrained_S_all 1.034
_refine_ls_R_factor_all 0.0539
_refine_ls_R_factor_gt 0.0392
_refine_ls_shift/su_max 0.001
_refine_ls_shift/su_mean 0.000
_refine_ls_structure_factor_coef Fsqd
_refine_ls_weighting_details 'calc w=1/[\s^2^(Fo^2^)+(0.0466P)^2^+2.6957P] where P=(Fo^2^+2Fc^2^)/3'
_refine_ls_weighting_scheme calc
_refine_ls_wR_factor_gt 0.0958
_refine_ls_wR_factor_ref 0.1079
_reflns_number_gt 6671
_reflns_number_total 8261
_reflns_threshold_expression >2sigma(I)
_cod_data_source_file b801892h.txt
_cod_data_source_block rp4n
_cod_depositor_comments
;
The following automatic conversions were performed:
'_symmetry_cell_setting' value 'Monoclinic' changed to 'monoclinic'
according to '/home/saulius/struct/CIF-dictionaries/cif_core.dic'
dictionary named 'cif_core.dic' version 2.4.1 from 2010-06-29.

Automatic conversion script
Id: cif_fix_enum 1527 2010-12-29 10:47:43Z saulius 
;
_cod_original_sg_symbol_H-M 'P 21/c'
_cod_database_code 7003996

loop_
_symmetry_equiv_pos_as_xyz
'x, y, z'
'-x, y+1/2, -z+1/2'
'-x, -y, -z'
'x, -y-1/2, z-1/2'

loop_
_atom_site_label
_atom_site_type_symbol
_atom_site_fract_x
_atom_site_fract_y
_atom_site_fract_z
_atom_site_U_iso_or_equiv
_atom_site_adp_type
_atom_site_occupancy
_atom_site_symmetry_multiplicity
_atom_site_calc_flag
_atom_site_refinement_flags
_atom_site_disorder_assembly
_atom_site_disorder_group
Fe1 Fe 0.432840(15) 0.652048(11) 0.34413(2) 0.02083(8) Uani 1 1 d . . .
N2 N 0.32133(9) 0.61842(7) 0.42866(15) 0.0249(3) Uani 1 1 d . . .
C3 C 0.31508(12) 0.55068(8) 0.4465(2) 0.0307(4) Uani 1 1 d . . .
H3A H 0.2755 0.5333 0.3788 0.037 Uiso 1 1 calc R . .
H3B H 0.2946 0.5410 0.5386 0.037 Uiso 1 1 calc R . .
C4 C 0.40083(13) 0.52233(9) 0.42733(19) 0.0297(4) Uani 1 1 d . . .
H4A H 0.4344 0.5275 0.5116 0.036 Uiso 1 1 calc R . .
H4B H 0.3954 0.4775 0.4085 0.036 Uiso 1 1 calc R . .
N5 N 0.44304(10) 0.55330(7) 0.31170(15) 0.0283(3) Uani 1 1 d . . .
H5 H 0.4989 0.5424 0.3136 0.034 Uiso 1 1 calc R . .
C6 C 0.40748(16) 0.53762(10) 0.17521(19) 0.0397(5) Uani 1 1 d . . .
H6A H 0.3462 0.5403 0.1769 0.048 Uiso 1 1 calc R . .
H6B H 0.4231 0.4949 0.1497 0.048 Uiso 1 1 calc R . .
C7 C 0.44169(16) 0.58332(10) 0.0727(2) 0.0390(5) Uani 1 1 d . . .
H7A H 0.5022 0.5773 0.0631 0.047 Uiso 1 1 calc R . .
H7B H 0.4148 0.5770 -0.0173 0.047 Uiso 1 1 calc R . .
N8 N 0.42414(11) 0.64680(7) 0.12347(15) 0.0303(3) Uani 1 1 d . . .
H8 H 0.3705 0.6576 0.0967 0.036 Uiso 1 1 calc R . .
C9 C 0.48308(13) 0.69511(10) 0.07139(18) 0.0333(4) Uani 1 1 d . . .
H9A H 0.4613 0.7369 0.0915 0.040 Uiso 1 1 calc R . .
H9B H 0.4883 0.6911 -0.0285 0.040 Uiso 1 1 calc R . .
C10 C 0.56695(13) 0.68685(10) 0.13878(18) 0.0328(4) Uani 1 1 d . . .
H10A H 0.5962 0.6513 0.0979 0.039 Uiso 1 1 calc R . .
H10B H 0.6011 0.7244 0.1255 0.039 Uiso 1 1 calc R . .
N11 N 0.55470(10) 0.67584(7) 0.28595(14) 0.0251(3) Uani 1 1 d . . .
C12 C 0.26996(11) 0.65311(9) 0.49297(19) 0.0274(4) Uani 1 1 d . . .
H12 H 0.2336 0.6335 0.5548 0.033 Uiso 1 1 calc R . .
C13 C 0.26316(11) 0.71955(9) 0.47869(18) 0.0267(4) Uani 1 1 d . . .
C14 C 0.31401(11) 0.75427(8) 0.38939(17) 0.0251(4) Uani 1 1 d . . .
C15 C 0.29384(12) 0.81754(9) 0.36959(19) 0.0296(4) Uani 1 1 d . . .
H15 H 0.3252 0.8417 0.3080 0.035 Uiso 1 1 calc R . .
C16 C 0.22876(13) 0.84457(9) 0.4391(2) 0.0336(4) Uani 1 1 d . . .
H16 H 0.2167 0.8870 0.4233 0.040 Uiso 1 1 calc R . .
C17 C 0.17996(12) 0.81158(10) 0.5324(2) 0.0323(4) Uani 1 1 d . . .
C18 C 0.19841(12) 0.74938(10) 0.54940(19) 0.0312(4) Uani 1 1 d . . .
H18 H 0.1663 0.7258 0.6110 0.037 Uiso 1 1 calc R . .
O19 O 0.37799(8) 0.73024(6) 0.32497(13) 0.0275(3) Uani 1 1 d . . .
C20 C 0.62114(12) 0.67348(8) 0.36041(17) 0.0261(4) Uani 1 1 d . . .
H20 H 0.6724 0.6809 0.3166 0.031 Uiso 1 1 calc R . .
C21 C 0.62430(11) 0.66051(8) 0.50501(17) 0.0234(3) Uani 1 1 d . . .
C22 C 0.55171(11) 0.64882(8) 0.58062(16) 0.0217(3) Uani 1 1 d . . .
C23 C 0.56216(11) 0.63600(9) 0.72091(17) 0.0262(4) Uani 1 1 d . . .
H23 H 0.5148 0.6276 0.7744 0.031 Uiso 1 1 calc R . .
C24 C 0.64023(12) 0.63551(9) 0.78174(18) 0.0291(4) Uani 1 1 d . . .
H24 H 0.6449 0.6261 0.8759 0.035 Uiso 1 1 calc R . .
C25 C 0.71302(12) 0.64843(8) 0.70887(19) 0.0273(4) Uani 1 1 d . . .
C26 C 0.70313(11) 0.66003(8) 0.57062(18) 0.0267(4) Uani 1 1 d . . .
H26 H 0.7510 0.6680 0.5180 0.032 Uiso 1 1 calc R . .
O27 O 0.47599(8) 0.64946(6) 0.52737(12) 0.0244(3) Uani 1 1 d . . .
C28 C 0.10789(13) 0.84366(11) 0.6062(2) 0.0397(5) Uani 1 1 d . . .
C29 C 0.04120(16) 0.86151(15) 0.5002(3) 0.0595(7) Uani 1 1 d . . .
H29A H 0.0205 0.8242 0.4547 0.089 Uiso 1 1 calc R . .
H29B H 0.0653 0.8894 0.4328 0.089 Uiso 1 1 calc R . .
H29C H -0.0048 0.8824 0.5457 0.089 Uiso 1 1 calc R . .
C30 C 0.06937(17) 0.80195(14) 0.7144(3) 0.0608(7) Uani 1 1 d . . .
H30A H 0.0273 0.8252 0.7641 0.091 Uiso 1 1 calc R . .
H30B H 0.1127 0.7879 0.7781 0.091 Uiso 1 1 calc R . .
H30C H 0.0435 0.7660 0.6704 0.091 Uiso 1 1 calc R . .
C31 C 0.14044(17) 0.90256(14) 0.6779(3) 0.0607(7) Uani 1 1 d . . .
H31A H 0.0955 0.9216 0.7294 0.091 Uiso 1 1 calc R . .
H31B H 0.1605 0.9319 0.6097 0.091 Uiso 1 1 calc R . .
H31C H 0.1861 0.8916 0.7402 0.091 Uiso 1 1 calc R . .
C32 C 0.79859(12) 0.64702(9) 0.7813(2) 0.0324(4) Uani 1 1 d . . .
C33 C 0.82090(16) 0.57985(12) 0.8161(3) 0.0525(6) Uani 1 1 d . . .
H33A H 0.8234 0.5555 0.7322 0.079 Uiso 1 1 calc R . .
H33B H 0.7786 0.5625 0.8758 0.079 Uiso 1 1 calc R . .
H33C H 0.8750 0.5787 0.8626 0.079 Uiso 1 1 calc R . .
C34 C 0.86724(15) 0.67395(15) 0.6925(3) 0.0573(7) Uani 1 1 d . . .
H34A H 0.9201 0.6730 0.7428 0.086 Uiso 1 1 calc R . .
H34B H 0.8535 0.7168 0.6686 0.086 Uiso 1 1 calc R . .
H34C H 0.8720 0.6493 0.6092 0.086 Uiso 1 1 calc R . .
C35 C 0.79532(16) 0.68514(14) 0.9133(3) 0.0593(7) Uani 1 1 d . . .
H35A H 0.8499 0.6846 0.9582 0.089 Uiso 1 1 calc R . .
H35B H 0.7540 0.6672 0.9741 0.089 Uiso 1 1 calc R . .
H35C H 0.7799 0.7279 0.8916 0.089 Uiso 1 1 calc R . .
N36A N 0.6650(5) 0.5148(4) 0.1832(8) 0.061(2) Uani 0.70 1 d PD A 1
O37A O 0.62818(16) 0.53557(13) 0.2843(2) 0.0511(6) Uani 0.70 1 d PD A 1
O38A O 0.6582(3) 0.5416(2) 0.0720(3) 0.0548(10) Uani 0.70 1 d PD A 1
O39A O 0.7180(2) 0.47383(19) 0.2023(5) 0.0592(10) Uani 0.70 1 d PD A 1
N36B N 0.6641(5) 0.5156(4) 0.1817(9) 0.0087(18) Uiso 0.30 1 d PD B 2
O37B O 0.5993(5) 0.4967(4) 0.2444(8) 0.074(2) Uiso 0.30 1 d PD B 2
O38B O 0.6506(10) 0.5550(7) 0.0889(14) 0.104(7) Uiso 0.30 1 d PD B 2
O39B O 0.7222(8) 0.4805(8) 0.1687(17) 0.122(8) Uiso 0.30 1 d PD B 2
C40 C 0.9074(3) 0.5026(2) 0.2942(5) 0.1133(16) Uani 1 1 d . . .
H40A H 0.9607 0.5192 0.2611 0.136 Uiso 1 1 calc R . .
H40B H 0.8724 0.4916 0.2144 0.136 Uiso 1 1 calc R . .
C41 C 0.8666(2) 0.5477(2) 0.3746(4) 0.0934(13) Uani 1 1 d . . .
H41A H 0.9006 0.5574 0.4564 0.112 Uiso 1 1 calc R . .
H41B H 0.8123 0.5317 0.4046 0.112 Uiso 1 1 calc R . .
Cl42 Cl 0.92608(6) 0.43464(6) 0.39875(14) 0.1083(4) Uani 1 1 d . . .
Cl43 Cl 0.85155(6) 0.61793(5) 0.27050(10) 0.0894(3) Uani 1 1 d . . .

loop_
_atom_site_aniso_label
_atom_site_aniso_U_11
_atom_site_aniso_U_22
_atom_site_aniso_U_33
_atom_site_aniso_U_23
_atom_site_aniso_U_13
_atom_site_aniso_U_12
Fe1 0.02174(13) 0.02038(13) 0.02028(12) 0.00220(9) -0.00307(9) 0.00068(9)
N2 0.0232(7) 0.0218(7) 0.0295(7) 0.0036(6) -0.0072(6) -0.0022(6)
C3 0.0338(10) 0.0223(9) 0.0360(9) 0.0062(7) -0.0038(8) -0.0047(7)
C4 0.0398(11) 0.0204(9) 0.0290(8) 0.0057(7) 0.0005(8) 0.0021(8)
N5 0.0370(9) 0.0226(8) 0.0253(7) 0.0033(6) -0.0001(6) 0.0023(6)
C6 0.0655(15) 0.0257(10) 0.0278(9) -0.0036(8) -0.0020(9) -0.0096(10)
C7 0.0606(14) 0.0300(10) 0.0262(9) -0.0022(8) -0.0023(9) -0.0035(10)
N8 0.0413(9) 0.0240(8) 0.0254(7) 0.0005(6) -0.0110(7) 0.0012(7)
C9 0.0439(11) 0.0322(10) 0.0237(8) 0.0074(7) -0.0032(8) -0.0010(9)
C10 0.0447(11) 0.0322(10) 0.0214(8) 0.0060(7) 0.0005(8) -0.0056(9)
N11 0.0344(8) 0.0217(7) 0.0192(6) 0.0039(6) 0.0012(6) 0.0006(6)
C12 0.0230(8) 0.0293(9) 0.0298(8) 0.0040(7) -0.0047(7) -0.0038(7)
C13 0.0234(8) 0.0280(9) 0.0286(8) -0.0007(7) -0.0072(7) 0.0003(7)
C14 0.0250(9) 0.0242(9) 0.0258(8) -0.0013(7) -0.0092(7) -0.0006(7)
C15 0.0325(10) 0.0250(9) 0.0309(9) 0.0004(7) -0.0088(7) 0.0006(8)
C16 0.0356(10) 0.0270(9) 0.0378(10) -0.0041(8) -0.0128(8) 0.0064(8)
C17 0.0267(9) 0.0360(11) 0.0339(9) -0.0068(8) -0.0102(8) 0.0047(8)
C18 0.0247(9) 0.0355(10) 0.0331(9) -0.0018(8) -0.0051(7) 0.0003(8)
O19 0.0295(7) 0.0219(6) 0.0310(6) 0.0032(5) -0.0008(5) 0.0008(5)
C20 0.0291(9) 0.0248(8) 0.0244(8) 0.0023(7) 0.0036(7) -0.0029(7)
C21 0.0263(8) 0.0210(8) 0.0228(8) 0.0016(6) -0.0004(7) 0.0010(7)
C22 0.0264(8) 0.0169(8) 0.0218(7) -0.0011(6) -0.0013(6) 0.0001(6)
C23 0.0287(9) 0.0292(9) 0.0207(8) -0.0007(7) 0.0014(7) -0.0023(7)
C24 0.0355(10) 0.0315(10) 0.0200(7) 0.0008(7) -0.0041(7) 0.0003(8)
C25 0.0281(9) 0.0241(9) 0.0295(8) -0.0023(7) -0.0055(7) 0.0004(7)
C26 0.0244(9) 0.0265(9) 0.0292(8) 0.0002(7) 0.0004(7) -0.0007(7)
O27 0.0236(6) 0.0288(6) 0.0207(5) 0.0005(5) -0.0016(5) -0.0003(5)
C28 0.0316(10) 0.0459(12) 0.0414(11) -0.0088(9) -0.0080(9) 0.0120(9)
C29 0.0358(12) 0.090(2) 0.0521(14) -0.0088(14) -0.0121(11) 0.0258(13)
C30 0.0514(15) 0.0720(19) 0.0593(15) 0.0003(14) 0.0135(12) 0.0200(14)
C31 0.0539(16) 0.0628(17) 0.0652(16) -0.0287(14) -0.0079(13) 0.0153(13)
C32 0.0295(10) 0.0344(10) 0.0330(9) -0.0016(8) -0.0089(8) 0.0007(8)
C33 0.0434(13) 0.0417(13) 0.0718(17) 0.0034(12) -0.0223(12) 0.0065(10)
C34 0.0331(12) 0.0821(19) 0.0563(14) 0.0142(14) -0.0133(11) -0.0144(12)
C35 0.0458(14) 0.0735(19) 0.0579(15) -0.0316(14) -0.0241(12) 0.0130(13)
N36A 0.063(3) 0.058(3) 0.062(3) -0.0090(17) -0.0128(17) 0.0112(17)
O37A 0.0548(15) 0.0620(16) 0.0368(11) 0.0005(11) 0.0114(11) 0.0195(13)
O38A 0.083(3) 0.0540(19) 0.0274(12) 0.0109(14) -0.0062(12) -0.0060(17)
O39A 0.069(2) 0.0498(18) 0.0586(19) -0.0076(15) -0.0011(15) 0.0373(15)
C40 0.076(3) 0.145(4) 0.120(3) -0.030(3) 0.031(2) -0.027(3)
C41 0.085(3) 0.125(3) 0.071(2) -0.023(2) 0.0203(19) -0.043(2)
Cl42 0.0693(6) 0.1005(8) 0.1552(10) 0.0120(7) 0.0009(6) -0.0250(5)
Cl43 0.0682(5) 0.1107(7) 0.0901(6) 0.0126(5) 0.0307(5) -0.0055(5)

loop_
_atom_type_symbol
_atom_type_description
_atom_type_scat_dispersion_real
_atom_type_scat_dispersion_imag
_atom_type_scat_source
C C 0.0033 0.0016 'International Tables Vol C Tables 4.2.6.8 and 6.1.1.4'
H H 0.0000 0.0000 'International Tables Vol C Tables 4.2.6.8 and 6.1.1.4'
N N 0.0061 0.0033 'International Tables Vol C Tables 4.2.6.8 and 6.1.1.4'
O O 0.0106 0.0060 'International Tables Vol C Tables 4.2.6.8 and 6.1.1.4'
Fe Fe 0.3463 0.8444 'International Tables Vol C Tables 4.2.6.8 and 6.1.1.4'
Cl Cl 0.1484 0.1585 'International Tables Vol C Tables 4.2.6.8 and 6.1.1.4'

loop_
_geom_angle_atom_site_label_1
_geom_angle_atom_site_label_2
_geom_angle_atom_site_label_3
_geom_angle
_geom_angle_site_symmetry_1
_geom_angle_site_symmetry_3
_geom_angle_publ_flag
O19 Fe1 O27 106.18(5) . . ?
O19 Fe1 N11 100.81(6) . . ?
O27 Fe1 N11 86.23(5) . . ?
O19 Fe1 N2 87.07(6) . . ?
O27 Fe1 N2 85.48(5) . . ?
N11 Fe1 N2 169.90(6) . . ?
O19 Fe1 N5 153.05(6) . . ?
O27 Fe1 N5 94.70(6) . . ?
N11 Fe1 N5 97.33(6) . . ?
N2 Fe1 N5 77.62(6) . . ?
O19 Fe1 N8 85.65(6) . . ?
O27 Fe1 N8 161.89(6) . . ?
N11 Fe1 N8 77.97(6) . . ?
N2 Fe1 N8 109.21(6) . . ?
N5 Fe1 N8 78.80(6) . . ?
C12 N2 C3 118.26(16) . . ?
C12 N2 Fe1 123.10(12) . . ?
C3 N2 Fe1 116.47(12) . . ?
N2 C3 C4 108.68(15) . . ?
N5 C4 C3 109.65(15) . . ?
C4 N5 C6 114.18(16) . . ?
C4 N5 Fe1 107.13(11) . . ?
C6 N5 Fe1 109.13(12) . . ?
N5 C6 C7 108.05(16) . . ?
N8 C7 C6 107.79(16) . . ?
C7 N8 C9 113.73(16) . . ?
C7 N8 Fe1 111.84(11) . . ?
C9 N8 Fe1 105.65(11) . . ?
N8 C9 C10 109.53(15) . . ?
N11 C10 C9 108.54(16) . . ?
C20 N11 C10 116.12(16) . . ?
C20 N11 Fe1 127.12(12) . . ?
C10 N11 Fe1 116.01(12) . . ?
N2 C12 C13 125.34(17) . . ?
C18 C13 C14 119.74(17) . . ?
C18 C13 C12 117.37(17) . . ?
C14 C13 C12 122.70(17) . . ?
O19 C14 C15 119.44(16) . . ?
O19 C14 C13 123.12(16) . . ?
C15 C14 C13 117.44(17) . . ?
C16 C15 C14 120.77(18) . . ?
C15 C16 C17 122.58(18) . . ?
C18 C17 C16 116.67(18) . . ?
C18 C17 C28 122.75(19) . . ?
C16 C17 C28 120.54(18) . . ?
C17 C18 C13 122.71(19) . . ?
C14 O19 Fe1 131.37(11) . . ?
N11 C20 C21 125.64(16) . . ?
C22 C21 C26 120.09(15) . . ?
C22 C21 C20 122.01(16) . . ?
C26 C21 C20 117.89(16) . . ?
O27 C22 C23 119.07(15) . . ?
O27 C22 C21 123.70(15) . . ?
C23 C22 C21 117.23(16) . . ?
C24 C23 C22 121.20(16) . . ?
C23 C24 C25 122.40(16) . . ?
C26 C25 C24 116.53(17) . . ?
C26 C25 C32 123.04(17) . . ?
C24 C25 C32 120.39(16) . . ?
C25 C26 C21 122.51(17) . . ?
C22 O27 Fe1 133.80(11) . . ?
C30 C28 C29 109.4(2) . . ?
C30 C28 C17 112.09(19) . . ?
C29 C28 C17 108.60(18) . . ?
C30 C28 C31 107.8(2) . . ?
C29 C28 C31 109.4(2) . . ?
C17 C28 C31 109.41(19) . . ?
C34 C32 C33 108.6(2) . . ?
C34 C32 C35 108.0(2) . . ?
C33 C32 C35 109.2(2) . . ?
C34 C32 C25 112.14(17) . . ?
C33 C32 C25 109.10(17) . . ?
C35 C32 C25 109.76(17) . . ?
O38A N36A O39A 121.3(7) . . ?
O38A N36A O37A 119.8(7) . . ?
O39A N36A O37A 117.9(7) . . ?
O39B N36B O38B 118.1(9) . . ?
O39B N36B O37B 119.0(10) . . ?
O38B N36B O37B 115.3(9) . . ?
C41 C40 Cl42 108.4(3) . . ?
C40 C41 Cl43 108.4(3) . . ?

loop_
_geom_bond_atom_site_label_1
_geom_bond_atom_site_label_2
_geom_bond_distance
_geom_bond_site_symmetry_2
_geom_bond_publ_flag
Fe1 O19 1.9163(13) . ?
Fe1 O27 1.9234(12) . ?
Fe1 N11 2.1161(16) . ?
Fe1 N2 2.1183(15) . ?
Fe1 N5 2.1657(15) . ?
Fe1 N8 2.1748(15) . ?
N2 C12 1.289(2) . ?
N2 C3 1.479(2) . ?
C3 C4 1.526(3) . ?
C4 N5 1.491(2) . ?
N5 C6 1.491(2) . ?
C6 C7 1.520(3) . ?
C7 N8 1.489(3) . ?
N8 C9 1.506(3) . ?
C9 C10 1.509(3) . ?
C10 N11 1.482(2) . ?
N11 C20 1.290(2) . ?
C12 C13 1.448(3) . ?
C13 C18 1.417(3) . ?
C13 C14 1.423(3) . ?
C14 O19 1.323(2) . ?
C14 C15 1.419(3) . ?
C15 C16 1.388(3) . ?
C16 C17 1.409(3) . ?
C17 C18 1.387(3) . ?
C17 C28 1.542(3) . ?
C20 C21 1.449(2) . ?
C21 C22 1.417(2) . ?
C21 C26 1.418(3) . ?
C22 O27 1.322(2) . ?
C22 C23 1.415(2) . ?
C23 C24 1.386(3) . ?
C24 C25 1.410(3) . ?
C25 C26 1.389(3) . ?
C25 C32 1.544(3) . ?
C28 C30 1.533(4) . ?
C28 C29 1.536(3) . ?
C28 C31 1.545(3) . ?
C32 C34 1.533(3) . ?
C32 C33 1.534(3) . ?
C32 C35 1.539(3) . ?
N36A O38A 1.241(7) . ?
N36A O39A 1.244(8) . ?
N36A O37A 1.248(8) . ?
N36B O39B 1.214(12) . ?
N36B O38B 1.265(12) . ?
N36B O37B 1.285(10) . ?
C40 C41 1.421(6) . ?
C40 Cl42 1.816(6) . ?
C41 Cl43 1.846(5) . ?

loop_
_geom_hbond_atom_site_label_D
_geom_hbond_atom_site_label_H
_geom_hbond_atom_site_label_A
_geom_hbond_distance_DH
_geom_hbond_distance_HA
_geom_hbond_distance_DA
_geom_hbond_angle_DHA
_geom_hbond_site_symmetry_A
N5 H5 O37A 0.93 2.11 3.024(3) 166.1 .
N5 H5 O37B 0.93 2.02 2.886(8) 153.5 .
